data_4102675
loop_
_publ_author_name
'Bo Qin'
'Changliang Ren'
'Ruijuan Ye'
'Chang Sun'
'Khalid Chiad'
'Xiuying Chen'
'Zhao Li'
'Feng Xue'
'Haibin Su'
'Gregory A. Chass'
'Huaqiang Zeng'

_publ_section_title
;
 Persistently Folded Circular Aromatic Amide Pentamers Containing
 Modularly Tunable Cation-Binding Cavities with High Ion Selectivity
;
_journal_name_full 'Journal of the American Chemical Society'
_journal_page_first 9564
_journal_page_last 9566
_journal_paper_doi 10.1021/ja1035804
_journal_volume 132
_journal_year 2010
_chemical_formula_sum 'C60 H83 K N6 O15'
_chemical_formula_weight 1167.42
_chemical_name_systematic
; 
 ? 
;
_space_group_IT_number 14
_symmetry_cell_setting monoclinic
_symmetry_space_group_name_Hall '-P 2yn'
_symmetry_space_group_name_H-M 'P 1 21/n 1'
_atom_sites_solution_hydrogens geom
_atom_sites_solution_primary direct
_atom_sites_solution_secondary difmap
_audit_creation_method SHELXL-97
_cell_angle_alpha 90.00
_cell_angle_beta 95.406(2)
_cell_angle_gamma 90.00
_cell_formula_units_Z 4
_cell_length_a 11.6218(11)
_cell_length_b 11.9587(11)
_cell_length_c 45.248(4)
_cell_measurement_reflns_used 1935
_cell_measurement_temperature 223(2)
_cell_measurement_theta_max 17.49
_cell_measurement_theta_min 2.45
_cell_volume 6260.7(10)
_computing_cell_refinement 'Bruker SMART'
_computing_data_collection 'Bruker SMART'
_computing_data_reduction 'Bruker SAINT'
_computing_molecular_graphics 'Bruker SHELXTL'
_computing_publication_material 'Bruker SHELXTL'
_computing_structure_refinement 'SHELXL-97 (Sheldrick, 1997)'
_computing_structure_solution 'SHELXS-97 (Sheldrick, 1990)'
_diffrn_ambient_temperature 223(2)
_diffrn_measured_fraction_theta_full 0.999
_diffrn_measured_fraction_theta_max 0.999
_diffrn_measurement_device_type 'CCD area detector'
_diffrn_measurement_method 'phi and omega scans'
_diffrn_radiation_monochromator graphite
_diffrn_radiation_source 'fine-focus sealed tube'
_diffrn_radiation_type MoK\a
_diffrn_radiation_wavelength 0.71073
_diffrn_reflns_av_R_equivalents 0.0995
_diffrn_reflns_av_sigmaI/netI 0.1079
_diffrn_reflns_limit_h_max 12
_diffrn_reflns_limit_h_min -13
_diffrn_reflns_limit_k_max 13
_diffrn_reflns_limit_k_min -14
_diffrn_reflns_limit_l_max 53
_diffrn_reflns_limit_l_min -53
_diffrn_reflns_number 35627
_diffrn_reflns_theta_full 25.00
_diffrn_reflns_theta_max 25.00
_diffrn_reflns_theta_min 1.86
_exptl_absorpt_coefficient_mu 0.153
_exptl_absorpt_correction_T_max 0.9939
_exptl_absorpt_correction_T_min 0.9613
_exptl_absorpt_correction_type multi-scan
_exptl_absorpt_process_details 'Sadabs, (Sheldrick 2001)'
_exptl_crystal_colour Yellow
_exptl_crystal_density_diffrn 1.239
_exptl_crystal_density_meas ?
_exptl_crystal_density_method 'not measured'
_exptl_crystal_description Plate
_exptl_crystal_F_000 2496
_exptl_crystal_size_max 0.26
_exptl_crystal_size_mid 0.18
_exptl_crystal_size_min 0.04
_refine_diff_density_max 0.676
_refine_diff_density_min -0.672
_refine_diff_density_rms 0.075
_refine_ls_extinction_method none
_refine_ls_goodness_of_fit_ref 1.089
_refine_ls_hydrogen_treatment mixed
_refine_ls_matrix_type full
_refine_ls_number_parameters 848
_refine_ls_number_reflns 11016
_refine_ls_number_restraints 283
_refine_ls_restrained_S_all 1.220
_refine_ls_R_factor_all 0.1941
_refine_ls_R_factor_gt 0.1310
_refine_ls_shift/su_max 0.000
_refine_ls_shift/su_mean 0.000
_refine_ls_structure_factor_coef Fsqd
_refine_ls_weighting_details 'calc w=1/[\s^2^(Fo^2^)+(0.0883P)^2^+25.2353P] where P=(Fo^2^+2Fc^2^)/3'
_refine_ls_weighting_scheme calc
_refine_ls_wR_factor_gt 0.2694
_refine_ls_wR_factor_ref 0.3040
_reflns_number_gt 6654
_reflns_number_total 11016
_reflns_threshold_expression >2sigma(I)
_cod_data_source_file ja1035804_si_001_2.cif
_cod_data_source_block K-3a
_cod_depositor_comments
;
The following automatic conversions were performed:

'_exptl_absorpt_correction_type' value 'Multi-scan' changed to
'multi-scan' according to the built-in table from CIF Core dictionary
named 'cif_core.dic' version 2.4.1 from 2010-06-29.

Automatic conversion script
Id: cif_fix_values 1715 2011-07-08 13:25:40Z adriana 

The following automatic conversions were performed:

'_exptl_crystal_density_meas' value 'Not Measured' was changed to '?'
- the value is perceived as not measured.

Automatic conversion script
Id: cif_fix_values 3008 2015-01-20 13:52:24Z robertas 
;
_cod_original_cell_volume 6260.6(10)
_cod_database_code 4102675

loop_
_symmetry_equiv_pos_as_xyz
'x, y, z'
'-x+1/2, y+1/2, -z+1/2'
'-x, -y, -z'
'x-1/2, -y-1/2, z-1/2'

loop_
_atom_site_label
_atom_site_type_symbol
_atom_site_fract_x
_atom_site_fract_y
_atom_site_fract_z
_atom_site_U_iso_or_equiv
_atom_site_adp_type
_atom_site_occupancy
_atom_site_symmetry_multiplicity
_atom_site_calc_flag
_atom_site_refinement_flags
_atom_site_disorder_assembly
_atom_site_disorder_group
C46 C 0.456(4) 1.080(2) 0.8650(3) 0.110(10) Uani 0.69(6) 1 d PD A 1
H46A H 0.4490 1.0799 0.8437 0.164 Uiso 0.69(6) 1 calc PR A 1
H46B H 0.5363 1.0872 0.8722 0.164 Uiso 0.69(6) 1 calc PR A 1
H46C H 0.4138 1.1423 0.8719 0.164 Uiso 0.69(6) 1 calc PR A 1
C46A C 0.508(4) 1.034(7) 0.8647(5) 0.083(10) Uani 0.31(6) 1 d PDU A 2
H46D H 0.4987 1.0347 0.8434 0.125 Uiso 0.31(6) 1 calc PR A 2
H46E H 0.5786 0.9951 0.8713 0.125 Uiso 0.31(6) 1 calc PR A 2
H46F H 0.5117 1.1088 0.8721 0.125 Uiso 0.31(6) 1 calc PR A 2
C53 C 0.1511(11) 0.6222(13) 0.9848(3) 0.064(3) Uani 0.746(15) 1 d PDU B 1
H53A H 0.1361 0.6059 1.0051 0.077 Uiso 0.746(15) 1 calc PR B 1
H53B H 0.1981 0.5619 0.9782 0.077 Uiso 0.746(15) 1 calc PR B 1
C54 C 0.0363(12) 0.6229(14) 0.9656(3) 0.085(4) Uani 0.746(15) 1 d PDU B 1
H54A H -0.0005 0.5514 0.9668 0.127 Uiso 0.746(15) 1 calc PR B 1
H54B H 0.0497 0.6378 0.9454 0.127 Uiso 0.746(15) 1 calc PR B 1
H54C H -0.0127 0.6800 0.9725 0.127 Uiso 0.746(15) 1 calc PR B 1
C53A C 0.098(4) 0.655(3) 0.9863(10) 0.068(4) Uani 0.254(15) 1 d PDU B 2
H53C H 0.0910 0.6300 1.0064 0.081 Uiso 0.254(15) 1 calc PR B 2
H53D H 0.0310 0.7009 0.9800 0.081 Uiso 0.254(15) 1 calc PR B 2
C54A C 0.106(3) 0.556(3) 0.9656(9) 0.076(6) Uani 0.254(15) 1 d PDU B 2
H54D H 0.0385 0.5101 0.9662 0.114 Uiso 0.254(15) 1 calc PR B 2
H54E H 0.1737 0.5131 0.9718 0.114 Uiso 0.254(15) 1 calc PR B 2
H54F H 0.1106 0.5825 0.9457 0.114 Uiso 0.254(15) 1 calc PR B 2
C7 C 0.6422(6) 0.1327(6) 0.94340(15) 0.024(2) Uani 0.736(8) 1 d PDU C 1
C14 C 1.0442(6) -0.0006(5) 0.86716(16) 0.027(2) Uani 0.736(8) 1 d PDU C 1
C22 C 1.1348(7) 0.4068(5) 0.78537(15) 0.026(2) Uani 0.736(8) 1 d PDU C 1
C30 C 0.7487(6) 0.7492(6) 0.79746(18) 0.038(3) Uani 0.736(8) 1 d PDU C 1
C38 C 0.4109(5) 0.5627(6) 0.88549(18) 0.032(2) Uani 0.736(8) 1 d PDU C 1
N1 N 0.6202(5) 0.2281(5) 0.92715(16) 0.031(2) Uani 0.736(8) 1 d PD C 1
H1N H 0.6678 0.2494 0.9148 0.037 Uiso 0.736(8) 1 calc PR C 1
N2 N 0.9599(6) 0.0554(6) 0.88039(15) 0.034(2) Uani 0.736(8) 1 d PD C 1
H2N H 0.9416 0.1223 0.8748 0.040 Uiso 0.736(8) 1 calc PR C 1
N3 N 1.1094(6) 0.3389(4) 0.80832(14) 0.031(2) Uani 0.736(8) 1 d PD C 1
H3N H 1.0776 0.3676 0.8230 0.037 Uiso 0.736(8) 1 calc PR C 1
N4 N 0.8309(6) 0.6704(6) 0.80667(18) 0.043(2) Uani 0.736(8) 1 d PD C 1
H4N H 0.8173 0.6239 0.8204 0.052 Uiso 0.736(8) 1 calc PR C 1
N5 N 0.5037(6) 0.5819(6) 0.86961(15) 0.036(2) Uani 0.736(8) 1 d PD C 1
H5N H 0.5671 0.5466 0.8744 0.043 Uiso 0.736(8) 1 calc PR C 1
C38A C 0.4211(15) 0.609(2) 0.8695(5) 0.054(9) Uiso 0.264(8) 1 d PD C 2
C7A C 0.5858(17) 0.1829(15) 0.9448(5) 0.046(8) Uiso 0.264(8) 1 d PD C 2
C22A C 1.153(2) 0.3348(11) 0.7893(4) 0.049(8) Uiso 0.264(8) 1 d PD C 2
C14A C 1.0058(16) -0.0214(11) 0.8826(5) 0.037(7) Uiso 0.264(8) 1 d PD C 2
C30A C 0.8182(12) 0.730(2) 0.7907(5) 0.045(8) Uiso 0.264(8) 1 d PD C 2
N4A N 0.7474(9) 0.6945(18) 0.8116(4) 0.044(7) Uiso 0.264(8) 1 d PD C 2
H4A H 0.7752 0.6485 0.8251 0.053 Uiso 0.264(8) 1 calc PR C 2
N2A N 1.0239(18) 0.0708(12) 0.8649(4) 0.048(7) Uiso 0.264(8) 1 d PD C 2
H2A H 0.9927 0.1334 0.8691 0.057 Uiso 0.264(8) 1 calc PR C 2
N3A N 1.0915(16) 0.4213(10) 0.8012(5) 0.067(9) Uiso 0.264(8) 1 d PD C 2
H3A H 1.0581 0.4092 0.8171 0.081 Uiso 0.264(8) 1 calc PR C 2
N5A N 0.4797(15) 0.5248(15) 0.8849(4) 0.056(8) Uiso 0.264(8) 1 d PD C 2
H5A H 0.5495 0.5112 0.8811 0.067 Uiso 0.264(8) 1 calc PR C 2
N1A N 0.6795(14) 0.1623(12) 0.9288(4) 0.047(7) Uiso 0.264(8) 1 d PD C 2
H1A H 0.6980 0.2122 0.9164 0.057 Uiso 0.264(8) 1 calc PR C 2
K1 K 0.79145(14) 0.36203(13) 0.85928(3) 0.0356(4) Uani 1 1 d . D .
O1 O 0.6208(5) 0.4047(6) 0.89532(14) 0.074(2) Uani 1 1 d . . .
O2 O 0.5844(4) 0.1063(4) 0.96337(10) 0.0407(13) Uani 1 1 d D . .
O3 O 0.8171(6) 0.1924(5) 0.89793(13) 0.0676(19) Uani 1 1 d . . .
O4 O 1.0761(5) -0.0929(4) 0.87577(12) 0.0537(15) Uani 1 1 d D . .
O5 O 1.0450(5) 0.2557(5) 0.85546(12) 0.0560(16) Uani 1 1 d . . .
O6 O 1.1959(4) 0.3723(4) 0.76709(11) 0.0500(14) Uani 1 1 d D . .
O7 O 0.9035(5) 0.4713(5) 0.80594(11) 0.0544(16) Uani 1 1 d . . .
O8 O 0.7668(5) 0.8177(5) 0.77844(14) 0.0695(19) Uani 1 1 d D . .
O9 O 0.7064(5) 0.6197(4) 0.85450(13) 0.0570(16) Uani 1 1 d . . .
O10 O 0.3279(4) 0.6249(4) 0.88271(13) 0.0542(15) Uani 1 1 d D . .
N6 N 0.3313(5) 0.8561(5) 0.95098(13) 0.0390(15) Uani 1 1 d . . .
C1 C 0.5289(6) 0.3872(6) 0.90971(16) 0.056(3) Uani 1 1 d D C .
C2 C 0.4331(7) 0.4598(6) 0.90617(15) 0.049(2) Uani 1 1 d D . .
C3 C 0.3405(7) 0.4421(7) 0.92264(18) 0.046(2) Uani 1 1 d . C .
H3 H 0.2778 0.4906 0.9202 0.055 Uiso 1 1 calc R . .
C4 C 0.3380(7) 0.3568(7) 0.94215(18) 0.045(2) Uani 1 1 d . . .
H4 H 0.2753 0.3491 0.9533 0.054 Uiso 1 1 calc R C .
C5 C 0.4280(6) 0.2812(7) 0.94556(17) 0.0419(19) Uani 1 1 d . C .
H5 H 0.4233 0.2222 0.9588 0.050 Uiso 1 1 calc R . .
C6 C 0.5235(5) 0.2894(6) 0.93037(17) 0.050(2) Uani 1 1 d D . .
C8 C 0.8188(6) 0.0939(7) 0.91077(16) 0.058(3) Uani 1 1 d D C .
C9 C 0.7443(6) 0.0659(6) 0.93168(16) 0.047(2) Uani 1 1 d D . .
C10 C 0.7546(6) -0.0384(6) 0.94526(17) 0.0420(19) Uani 1 1 d . C .
H10 H 0.7051 -0.0559 0.9596 0.050 Uiso 1 1 calc R . .
C11 C 0.8342(7) -0.1162(6) 0.93850(16) 0.0402(19) Uani 1 1 d . . .
H11 H 0.8394 -0.1844 0.9484 0.048 Uiso 1 1 calc R C .
C12 C 0.9065(7) -0.0928(6) 0.91687(17) 0.0405(18) Uani 1 1 d . C .
H12 H 0.9586 -0.1473 0.9120 0.049 Uiso 1 1 calc R . .
C13 C 0.9048(6) 0.0067(7) 0.90232(14) 0.051(2) Uani 1 1 d D . .
C15 C 1.0890(6) 0.1803(6) 0.83570(15) 0.045(2) Uani 1 1 d D C .
C16 C 1.0893(6) 0.0673(6) 0.84112(15) 0.045(2) Uani 1 1 d D . .
C17 C 1.1395(6) -0.0022(7) 0.82143(17) 0.0426(19) Uani 1 1 d . C .
H17 H 1.1422 -0.0789 0.8248 0.051 Uiso 1 1 calc R . .
C18 C 1.1852(7) 0.0411(7) 0.79695(17) 0.044(2) Uani 1 1 d . . .
H18 H 1.2211 -0.0066 0.7844 0.053 Uiso 1 1 calc R C .
C19 C 1.1790(7) 0.1530(6) 0.79062(17) 0.0428(19) Uani 1 1 d . C .
H19 H 1.2074 0.1786 0.7733 0.051 Uiso 1 1 calc R . .
C20 C 1.1332(6) 0.2274(5) 0.80860(17) 0.045(2) Uani 1 1 d D . .
C21 C 1.1310(8) 0.2890(9) 0.8789(2) 0.070(3) Uani 1 1 d . . .
H21A H 1.1534 0.2254 0.8911 0.105 Uiso 1 1 calc R . .
H21B H 1.0995 0.3456 0.8909 0.105 Uiso 1 1 calc R . .
H21C H 1.1975 0.3182 0.8704 0.105 Uiso 1 1 calc R . .
C23 C 0.9763(6) 0.5518(6) 0.79633(16) 0.045(2) Uani 1 1 d D C .
C24 C 1.0828(7) 0.5257(5) 0.78834(18) 0.052(2) Uani 1 1 d D . .
C25 C 1.1502(7) 0.6087(7) 0.77731(19) 0.049(2) Uani 1 1 d . C .
H25 H 1.2216 0.5901 0.7710 0.059 Uiso 1 1 calc R . .
C26 C 1.1139(7) 0.7167(7) 0.77553(19) 0.049(2) Uani 1 1 d . . .
H26 H 1.1611 0.7718 0.7686 0.059 Uiso 1 1 calc R C .
C27 C 1.0066(7) 0.7439(7) 0.7841(2) 0.055(2) Uani 1 1 d . C .
H27 H 0.9825 0.8180 0.7829 0.066 Uiso 1 1 calc R . .
C28 C 0.9345(6) 0.6650(7) 0.79426(17) 0.053(2) Uani 1 1 d D . .
C29 C 0.8412(9) 0.4145(9) 0.7811(2) 0.074(3) Uani 1 1 d . . .
H29A H 0.7960 0.4677 0.7692 0.110 Uiso 1 1 calc R . .
H29B H 0.7912 0.3590 0.7884 0.110 Uiso 1 1 calc R . .
H29C H 0.8953 0.3789 0.7694 0.110 Uiso 1 1 calc R . .
C31 C 0.6145(6) 0.6704(6) 0.83762(16) 0.046(2) Uani 1 1 d D C .
C32 C 0.6344(5) 0.7289(7) 0.81218(17) 0.048(2) Uani 1 1 d D . .
C33 C 0.5410(7) 0.7803(7) 0.79633(19) 0.049(2) Uani 1 1 d . C .
H33 H 0.5527 0.8217 0.7795 0.059 Uiso 1 1 calc R . .
C34 C 0.4308(7) 0.7710(7) 0.80521(19) 0.050(2) Uani 1 1 d . . .
H34 H 0.3695 0.8073 0.7945 0.060 Uiso 1 1 calc R C .
C35 C 0.4113(7) 0.7087(6) 0.82969(17) 0.0411(19) Uani 1 1 d . C .
H35 H 0.3363 0.7025 0.8351 0.049 Uiso 1 1 calc R . .
C36 C 0.4991(7) 0.6555(5) 0.84632(14) 0.0426(19) Uani 1 1 d D . .
C37 C 0.7525(10) 0.6919(8) 0.8779(2) 0.080(3) Uani 1 1 d . . .
H37A H 0.7806 0.7593 0.8696 0.120 Uiso 1 1 calc R . .
H37B H 0.8148 0.6548 0.8894 0.120 Uiso 1 1 calc R . .
H37C H 0.6929 0.7100 0.8905 0.120 Uiso 1 1 calc R . .
C39 C 0.2986(6) 0.9608(6) 0.96666(17) 0.0410(19) Uani 1 1 d . . .
H39A H 0.3596 1.0154 0.9654 0.049 Uiso 1 1 calc R . .
H39B H 0.2955 0.9433 0.9875 0.049 Uiso 1 1 calc R . .
C40 C 0.1845(7) 1.0149(7) 0.95521(19) 0.055(2) Uani 1 1 d . . .
H40A H 0.1880 1.0378 0.9348 0.066 Uiso 1 1 calc R . .
H40B H 0.1227 0.9605 0.9557 0.066 Uiso 1 1 calc R . .
C41 C 0.1581(7) 1.1144(7) 0.97349(19) 0.053(2) Uani 1 1 d . . .
H41A H 0.2219 1.1667 0.9734 0.064 Uiso 1 1 calc R . .
H41B H 0.1545 1.0900 0.9938 0.064 Uiso 1 1 calc R . .
C42 C 0.0484(9) 1.1754(10) 0.9637(3) 0.091(4) Uani 1 1 d . . .
H42A H 0.0496 1.1984 0.9434 0.136 Uiso 1 1 calc R . .
H42B H 0.0418 1.2400 0.9760 0.136 Uiso 1 1 calc R . .
H42C H -0.0163 1.1268 0.9655 0.136 Uiso 1 1 calc R . .
C43 C 0.3359(7) 0.8768(7) 0.91774(16) 0.046(2) Uani 1 1 d . . .
H43A H 0.3580 0.8075 0.9087 0.055 Uiso 1 1 calc R . .
H43B H 0.2585 0.8951 0.9092 0.055 Uiso 1 1 calc R . .
C44 C 0.4156(9) 0.9666(8) 0.90935(18) 0.062(2) Uani 1 1 d DU A .
H44A H 0.4940 0.9495 0.9173 0.074 Uiso 1 1 calc R . .
H44B H 0.3937 1.0374 0.9176 0.074 Uiso 1 1 calc R . .
C45 C 0.4098(10) 0.9751(10) 0.8759(2) 0.080(3) Uani 1 1 d DU . .
H45A H 0.4524 0.9131 0.8685 0.097 Uiso 0.69(6) 1 calc PR A 1
H45B H 0.3298 0.9677 0.8679 0.097 Uiso 0.69(6) 1 calc PR A 1
H45C H 0.4039 0.9003 0.8677 0.097 Uiso 0.31(6) 1 d PR A 2
H45D H 0.3401 1.0153 0.8688 0.097 Uiso 0.31(6) 1 d PR A 2
C47 C 0.4480(6) 0.8217(6) 0.96576(16) 0.0378(18) Uani 1 1 d . . .
H47A H 0.5018 0.8827 0.9638 0.045 Uiso 1 1 calc R . .
H47B H 0.4410 0.8113 0.9868 0.045 Uiso 1 1 calc R . .
C48 C 0.4988(8) 0.7173(8) 0.9539(2) 0.059(2) Uani 1 1 d . . .
H48A H 0.5153 0.7298 0.9336 0.071 Uiso 1 1 calc R . .
H48B H 0.4428 0.6572 0.9540 0.071 Uiso 1 1 calc R . .
C49 C 0.6084(8) 0.6829(8) 0.9722(2) 0.060(2) Uani 1 1 d . . .
H49A H 0.6632 0.7440 0.9720 0.072 Uiso 1 1 calc R . .
H49B H 0.5907 0.6734 0.9926 0.072 Uiso 1 1 calc R . .
C50 C 0.6659(10) 0.5802(10) 0.9631(3) 0.094(4) Uani 1 1 d . . .
H50A H 0.6165 0.5171 0.9655 0.141 Uiso 1 1 calc R . .
H50B H 0.7373 0.5703 0.9753 0.141 Uiso 1 1 calc R . .
H50C H 0.6812 0.5864 0.9427 0.141 Uiso 1 1 calc R . .
C51 C 0.2421(7) 0.7652(7) 0.95334(18) 0.046(2) Uani 1 1 d . B .
H51A H 0.2661 0.6999 0.9428 0.055 Uiso 1 1 calc R . .
H51B H 0.1695 0.7906 0.9432 0.055 Uiso 1 1 calc R . .
C52 C 0.2201(8) 0.7294(8) 0.9847(2) 0.062(2) Uani 1 1 d DU . .
H52A H 0.2936 0.7189 0.9964 0.074 Uiso 0.746(15) 1 calc PR B 1
H52B H 0.1786 0.7883 0.9939 0.074 Uiso 0.746(15) 1 calc PR B 1
H52C H 0.2170 0.7956 0.9970 0.074 Uiso 0.254(15) 1 d PR B 2
H52D H 0.2847 0.6842 0.9930 0.074 Uiso 0.254(15) 1 d PR B 2
O1W O 0.9580(6) 0.5019(6) 0.8818(2) 0.098(3) Uani 1 1 d . . .
O2W O 0.8548(6) 0.3977(6) 0.92808(17) 0.091(2) Uani 1 1 d . . .
O3W O 0.0992(7) 0.6787(7) 0.8796(3) 0.126(4) Uani 1 1 d D . .
H5W H 0.167(5) 0.652(12) 0.879(3) 0.151 Uiso 1 1 d D . .
H6W H 0.112(16) 0.683(16) 0.8614(11) 0.151 Uiso 1 1 d D . .
O1S O 0.8064(9) 0.1881(7) 0.82149(17) 0.112(3) Uani 1 1 d . . .
C1S C 0.7807(12) 0.1262(15) 0.8028(4) 0.076(4) Uani 0.673(14) 1 d PDU D 1
C2S C 0.8448(12) 0.0880(12) 0.7786(3) 0.066(4) Uani 0.673(14) 1 d PDU D 1
H2SA H 0.9261 0.0906 0.7847 0.099 Uiso 0.673(14) 1 calc PR D 1
H2SB H 0.8278 0.1356 0.7617 0.099 Uiso 0.673(14) 1 calc PR D 1
H2SC H 0.8227 0.0126 0.7735 0.099 Uiso 0.673(14) 1 calc PR D 1
C3S C 0.6621(15) 0.116(2) 0.7894(5) 0.116(6) Uani 0.673(14) 1 d PDU D 1
H3SA H 0.6098 0.1385 0.8035 0.174 Uiso 0.673(14) 1 calc PR D 1
H3SB H 0.6470 0.0391 0.7839 0.174 Uiso 0.673(14) 1 calc PR D 1
H3SC H 0.6513 0.1621 0.7721 0.174 Uiso 0.673(14) 1 calc PR D 1
C1SA C 0.725(4) 0.107(3) 0.8147(11) 0.130(11) Uani 0.327(14) 1 d PDU D 2
C2SA C 0.748(4) 0.003(3) 0.8306(9) 0.125(12) Uani 0.327(14) 1 d PDU D 2
H2SD H 0.8128 0.0127 0.8450 0.188 Uiso 0.327(14) 1 calc PR D 2
H2SE H 0.7641 -0.0544 0.8168 0.188 Uiso 0.327(14) 1 calc PR D 2
H2SF H 0.6811 -0.0175 0.8404 0.188 Uiso 0.327(14) 1 calc PR D 2
C3SA C 0.613(4) 0.084(4) 0.7985(11) 0.141(12) Uani 0.327(14) 1 d PDU D 2
H3SD H 0.5869 0.1488 0.7873 0.212 Uiso 0.327(14) 1 calc PR D 2
H3SE H 0.5580 0.0657 0.8124 0.212 Uiso 0.327(14) 1 calc PR D 2
H3SF H 0.6202 0.0222 0.7853 0.212 Uiso 0.327(14) 1 calc PR D 2
O2S O 0.6184(6) 0.4101(7) 0.81807(16) 0.086(2) Uani 1 1 d . . .
C4S C 0.5183(8) 0.4080(8) 0.8078(2) 0.059(2) Uani 1 1 d . D .
C5S C 0.4278(12) 0.3581(12) 0.8248(3) 0.110(5) Uani 1 1 d . . .
H5SA H 0.4635 0.3229 0.8424 0.165 Uiso 1 1 calc R D .
H5SB H 0.3850 0.3035 0.8127 0.165 Uiso 1 1 calc R . .
H5SC H 0.3763 0.4158 0.8302 0.165 Uiso 1 1 calc R . .
C6S C 0.4803(9) 0.4654(9) 0.7798(2) 0.075(3) Uani 1 1 d . . .
H6SA H 0.5466 0.4932 0.7709 0.112 Uiso 1 1 calc R D .
H6SB H 0.4306 0.5267 0.7837 0.112 Uiso 1 1 calc R . .
H6SC H 0.4390 0.4138 0.7664 0.112 Uiso 1 1 calc R . .

loop_
_atom_site_aniso_label
_atom_site_aniso_U_11
_atom_site_aniso_U_22
_atom_site_aniso_U_33
_atom_site_aniso_U_23
_atom_site_aniso_U_13
_atom_site_aniso_U_12
C46 0.16(3) 0.109(17) 0.058(11) 0.019(11) 0.016(12) 0.010(18)
C46A 0.102(18) 0.10(2) 0.048(14) -0.004(16) 0.010(14) -0.032(16)
C53 0.058(7) 0.067(7) 0.071(6) 0.003(6) 0.020(6) -0.009(5)
C54 0.076(8) 0.083(10) 0.094(9) 0.002(8) 0.002(7) -0.032(7)
C53A 0.060(8) 0.070(9) 0.075(8) 0.005(8) 0.014(8) -0.012(7)
C54A 0.065(13) 0.077(12) 0.088(13) -0.003(11) 0.015(12) -0.019(10)
C7 0.024(2) 0.024(2) 0.023(2) 0.0004(11) 0.0027(11) -0.0007(11)
C14 0.027(2) 0.026(2) 0.027(2) -0.0001(11) 0.0021(11) 0.0006(11)
C22 0.026(2) 0.027(2) 0.026(2) -0.0008(11) 0.0039(11) 0.0005(11)
C30 0.038(3) 0.037(3) 0.037(3) 0.0006(11) 0.0030(11) 0.0001(11)
C38 0.031(2) 0.032(2) 0.032(2) -0.0008(11) 0.0032(11) 0.0010(11)
N1 0.023(4) 0.032(5) 0.039(5) 0.001(4) 0.012(4) 0.010(3)
N2 0.040(5) 0.025(4) 0.038(5) 0.012(4) 0.014(4) 0.003(4)
N3 0.037(5) 0.027(5) 0.029(4) -0.003(3) 0.012(4) 0.013(3)
N4 0.052(6) 0.036(5) 0.045(5) 0.023(4) 0.022(4) 0.012(4)
N5 0.038(5) 0.031(5) 0.039(5) 0.011(4) 0.005(4) 0.009(4)
K1 0.0371(9) 0.0331(9) 0.0369(9) 0.0022(7) 0.0053(7) 0.0004(7)
O1 0.051(4) 0.110(6) 0.067(4) -0.022(4) 0.038(3) -0.019(4)
O2 0.043(3) 0.046(3) 0.034(3) 0.011(2) 0.009(2) 0.001(2)
O3 0.107(5) 0.037(3) 0.056(4) 0.024(3) -0.008(4) -0.015(3)
O4 0.061(4) 0.035(3) 0.068(4) 0.015(3) 0.020(3) 0.024(3)
O5 0.043(3) 0.070(4) 0.054(3) -0.037(3) 0.003(3) 0.018(3)
O6 0.053(3) 0.047(3) 0.055(3) 0.001(3) 0.032(3) 0.006(3)
O7 0.057(4) 0.073(4) 0.035(3) 0.008(3) 0.009(3) -0.039(3)
O8 0.046(4) 0.068(4) 0.097(5) 0.050(4) 0.021(3) 0.008(3)
O9 0.059(4) 0.040(3) 0.067(4) -0.003(3) -0.024(3) 0.020(3)
O10 0.040(3) 0.049(3) 0.076(4) 0.016(3) 0.022(3) 0.025(3)
N6 0.043(4) 0.035(3) 0.038(3) -0.007(3) -0.005(3) 0.001(3)
C1 0.047(5) 0.086(7) 0.040(5) -0.026(5) 0.024(4) -0.040(5)
C2 0.060(6) 0.053(5) 0.036(4) -0.012(4) 0.010(4) -0.023(4)
C3 0.047(5) 0.042(5) 0.050(5) 0.001(4) 0.010(4) -0.003(4)
C4 0.036(4) 0.049(5) 0.053(5) -0.002(4) 0.022(4) 0.000(4)
C5 0.042(5) 0.043(5) 0.042(4) 0.005(4) 0.015(4) 0.001(4)
C6 0.034(4) 0.060(6) 0.056(5) -0.036(5) 0.009(4) -0.009(4)
C8 0.074(6) 0.049(5) 0.046(5) 0.014(4) -0.015(5) -0.023(5)
C9 0.051(5) 0.032(4) 0.053(5) 0.009(4) -0.027(4) -0.011(4)
C10 0.036(4) 0.044(5) 0.045(4) 0.004(4) 0.001(4) -0.001(4)
C11 0.052(5) 0.031(4) 0.038(4) 0.024(3) 0.006(4) 0.005(4)
C12 0.043(5) 0.033(4) 0.046(5) 0.003(4) 0.005(4) 0.002(3)
C13 0.051(5) 0.072(6) 0.030(4) 0.010(4) -0.003(4) -0.032(5)
C15 0.025(4) 0.063(6) 0.045(5) -0.028(4) -0.003(3) 0.020(4)
C16 0.030(4) 0.057(6) 0.046(5) -0.009(4) 0.004(4) 0.003(4)
C17 0.044(5) 0.034(4) 0.049(5) -0.007(4) 0.004(4) 0.007(4)
C18 0.052(5) 0.045(5) 0.038(4) -0.013(4) 0.014(4) 0.012(4)
C19 0.051(5) 0.038(5) 0.040(4) 0.000(4) 0.011(4) 0.006(4)
C20 0.038(4) 0.036(4) 0.058(5) -0.013(4) -0.017(4) 0.008(4)
C21 0.056(6) 0.087(7) 0.064(6) -0.048(6) -0.002(5) 0.015(5)
C23 0.050(5) 0.057(5) 0.028(4) 0.007(4) 0.002(4) -0.018(4)
C24 0.044(5) 0.043(5) 0.066(6) 0.027(4) -0.009(4) -0.010(4)
C25 0.035(4) 0.041(5) 0.074(6) 0.014(4) 0.013(4) 0.000(4)
C26 0.042(5) 0.040(5) 0.067(6) 0.008(4) 0.013(4) -0.014(4)
C27 0.051(5) 0.037(5) 0.078(6) -0.005(4) 0.008(5) 0.000(4)
C28 0.046(5) 0.069(6) 0.047(5) -0.017(5) 0.019(4) -0.013(5)
C29 0.078(7) 0.085(7) 0.058(6) 0.001(5) 0.002(5) -0.041(6)
C31 0.049(5) 0.025(4) 0.060(5) -0.011(4) -0.013(4) 0.016(4)
C32 0.042(5) 0.046(5) 0.055(5) -0.012(4) 0.003(4) 0.021(4)
C33 0.047(5) 0.049(5) 0.053(5) 0.009(4) 0.005(4) 0.005(4)
C34 0.042(5) 0.045(5) 0.060(5) 0.013(4) -0.003(4) 0.016(4)
C35 0.038(4) 0.033(4) 0.053(5) 0.007(4) 0.009(4) 0.010(3)
C36 0.063(6) 0.022(4) 0.041(4) 0.002(3) -0.002(4) 0.003(4)
C37 0.100(8) 0.061(6) 0.069(6) -0.023(5) -0.037(6) 0.022(6)
C39 0.044(5) 0.037(4) 0.041(4) -0.006(4) -0.002(4) 0.000(4)
C40 0.052(5) 0.050(5) 0.061(5) -0.015(4) -0.004(4) 0.010(4)
C41 0.044(5) 0.056(6) 0.060(5) 0.001(4) 0.006(4) 0.010(4)
C42 0.078(8) 0.103(9) 0.090(8) -0.038(7) -0.002(6) 0.035(7)
C43 0.051(5) 0.048(5) 0.035(4) -0.009(4) -0.011(4) 0.010(4)
C44 0.078(6) 0.066(6) 0.040(4) 0.003(4) 0.000(4) -0.013(5)
C45 0.106(7) 0.088(7) 0.047(5) 0.006(5) 0.006(5) -0.027(6)
C47 0.036(4) 0.041(4) 0.036(4) -0.002(3) -0.003(3) 0.000(3)
C48 0.055(6) 0.062(6) 0.059(6) -0.008(5) -0.008(5) 0.009(5)
C49 0.050(5) 0.065(6) 0.062(6) 0.005(5) -0.003(5) 0.011(5)
C50 0.083(8) 0.097(9) 0.096(8) -0.013(7) -0.018(7) 0.043(7)
C51 0.042(5) 0.041(5) 0.054(5) -0.008(4) 0.000(4) -0.007(4)
C52 0.053(5) 0.065(6) 0.067(5) 0.002(5) 0.012(4) -0.007(4)
O1W 0.062(5) 0.060(5) 0.167(8) -0.025(5) -0.018(5) -0.011(4)
O2W 0.083(5) 0.085(5) 0.103(6) -0.025(4) -0.001(4) -0.023(4)
O3W 0.035(4) 0.047(4) 0.293(13) -0.005(7) 0.005(7) 0.002(3)
O1S 0.161(9) 0.092(6) 0.075(5) -0.041(5) -0.028(5) 0.027(6)
C1S 0.076(4) 0.076(4) 0.076(4) -0.0005(12) 0.0076(12) 0.0000(12)
C2S 0.068(4) 0.065(5) 0.065(4) -0.001(2) 0.005(2) -0.001(2)
C3S 0.115(6) 0.117(6) 0.117(6) 0.000(2) 0.012(2) 0.000(2)
C1SA 0.130(11) 0.130(11) 0.130(11) -0.0001(12) 0.0121(16) 0.0001(12)
C2SA 0.125(12) 0.125(12) 0.125(12) 0.000(2) 0.012(2) -0.001(2)
C3SA 0.141(12) 0.141(12) 0.141(12) 0.000(2) 0.013(2) 0.000(2)
O2S 0.053(4) 0.115(6) 0.086(5) -0.018(4) -0.018(4) 0.026(4)
C4S 0.054(6) 0.063(6) 0.059(6) -0.020(5) -0.001(5) 0.004(5)
C5S 0.119(11) 0.123(11) 0.084(8) 0.001(8) -0.011(8) -0.036(9)
C6S 0.068(7) 0.090(8) 0.065(6) -0.003(6) -0.007(5) 0.004(6)

loop_
_atom_type_symbol
_atom_type_description
_atom_type_scat_dispersion_real
_atom_type_scat_dispersion_imag
_atom_type_scat_source
C C 0.0033 0.0016 'International Tables Vol C Tables 4.2.6.8 and 6.1.1.4'
H H 0.0000 0.0000 'International Tables Vol C Tables 4.2.6.8 and 6.1.1.4'
N N 0.0061 0.0033 'International Tables Vol C Tables 4.2.6.8 and 6.1.1.4'
O O 0.0106 0.0060 'International Tables Vol C Tables 4.2.6.8 and 6.1.1.4'
K K 0.2009 0.2494 'International Tables Vol C Tables 4.2.6.8 and 6.1.1.4'

loop_
_geom_angle_atom_site_label_1
_geom_angle_atom_site_label_2
_geom_angle_atom_site_label_3
_geom_angle
C45 C46 H46A 109.5
C45 C46 H46B 109.5
H46A C46 H46B 109.5
C45 C46 H46C 109.5
H46A C46 H46C 109.5
H46B C46 H46C 109.5
C45 C46 H45D 36.8
H46A C46 H45D 96.5
H46B C46 H45D 144.5
H46C C46 H45D 82.7
C45 C46A H46D 109.5
C45 C46A H46E 109.5
H46D C46A H46E 109.5
C45 C46A H46F 109.5
H46D C46A H46F 109.5
H46E C46A H46F 109.5
C52 C53 C54 115.5(12)
C52 C53 H53A 108.4
C54 C53 H53A 108.4
C52 C53 H53B 108.4
C54 C53 H53B 108.4
H53A C53 H53B 107.5
C53 C54 H54A 109.5
C53 C54 H54B 109.5
H54A C54 H54B 109.5
C53 C54 H54C 109.5
H54A C54 H54C 109.5
H54B C54 H54C 109.5
C54A C53A C52 106(2)
C54A C53A H53C 110.4
C52 C53A H53C 110.4
C54A C53A H53D 110.4
C52 C53A H53D 110.4
H53C C53A H53D 108.6
C53A C54A H54D 109.5
C53A C54A H54E 109.5
H54D C54A H54E 109.5
C53A C54A H54F 109.5
H54D C54A H54F 109.5
H54E C54A H54F 109.5
O2 C7 N1 121.8(6)
O2 C7 C9 127.5(6)
N1 C7 C9 110.6(5)
O4 C14 N2 120.9(6)
O4 C14 C16 126.8(6)
N2 C14 C16 112.4(5)
O6 C22 N3 119.8(6)
O6 C22 C24 128.8(6)
N3 C22 C24 111.3(5)
O8 C30 N4 120.7(6)
O8 C30 C32 128.0(6)
N4 C30 C32 111.0(5)
O10 C38 N5 119.9(6)
O10 C38 C2 129.3(6)
N5 C38 C2 110.8(5)
C6 N1 C7 120.4(6)
C6 N1 H1N 119.8
C7 N1 H1N 119.8
C13 N2 C14 120.9(6)
C13 N2 H2N 119.5
C14 N2 H2N 119.5
C20 N3 C22 121.9(6)
C20 N3 H3N 119.0
C22 N3 H3N 119.0
C28 N4 C30 121.1(7)
C28 N4 H4N 119.4
C30 N4 H4N 119.4
C36 N5 C38 122.4(6)
C36 N5 H5N 118.8
C38 N5 H5N 118.8
O10 C38A N5A 105.6(9)
O10 C38A C36 145.8(11)
N5A C38A C36 108.1(7)
O2 C7A N1A 106.5(10)
O2 C7A C6 147.2(10)
N1A C7A C6 106.1(6)
O6 C22A N3A 107.6(11)
O6 C22A C20 145.7(11)
N3A C22A C20 106.6(6)
O4 C14A N2A 105.4(10)
O4 C14A C13 146.1(10)
N2A C14A C13 108.5(6)
O8 C30A N4A 105.1(10)
O8 C30A C28 143.5(11)
N4A C30A C28 110.2(8)
C30A N4A C32 123.5(10)
C30A N4A H4A 118.3
C32 N4A H4A 118.2
C16 N2A C14A 123.4(11)
C16 N2A H2A 118.3
C14A N2A H2A 118.3
C24 N3A C22A 122.1(12)
C24 N3A H3A 119.0
C22A N3A H3A 119.0
C38A N5A C2 123.9(11)
C38A N5A H5A 118.0
C2 N5A H5A 118.0
C9 N1A C7A 123.3(11)
C9 N1A H1A 118.4
C7A N1A H1A 118.4
O2S K1 O3 130.5(2)
O2S K1 O1W 126.8(3)
O3 K1 O1W 101.1(2)
O2S K1 O1S 79.3(2)
O3 K1 O1S 79.7(2)
O1W K1 O1S 129.1(3)
O2S K1 O1 80.5(2)
O3 K1 O1 78.1(2)
O1W K1 O1 101.3(2)
O1S K1 O1 127.9(3)
O2S K1 O7 73.3(2)
O3 K1 O7 142.2(2)
O1W K1 O7 72.3(2)
O1S K1 O7 77.2(2)
O1 K1 O7 139.4(2)
O2S K1 O2W 138.5(2)
O3 K1 O2W 57.13(19)
O1W K1 O2W 56.6(2)
O1S K1 O2W 134.7(2)
O1 K1 O2W 60.1(2)
O7 K1 O2W 128.86(17)
O2S K1 O5 132.67(19)
O3 K1 O5 72.0(2)
O1W K1 O5 68.69(19)
O1S K1 O5 63.3(2)
O1 K1 O5 145.40(19)
O7 K1 O5 71.06(17)
O2W K1 O5 88.68(18)
O2S K1 O9 62.85(19)
O3 K1 O9 141.23(19)
O1W K1 O9 68.73(19)
O1S K1 O9 136.6(2)
O1 K1 O9 68.1(2)
O7 K1 O9 72.42(17)
O2W K1 O9 88.78(18)
O5 K1 O9 130.22(17)
C1 O1 K1 158.8(5)
C7 O2 C7A 42.7(6)
C8 O3 K1 164.9(5)
C14 O4 C14A 42.8(6)
C15 O5 C21 112.2(6)
C15 O5 K1 132.7(4)
C21 O5 K1 115.1(4)
C22 O6 C22A 42.8(6)
C23 O7 C29 111.1(6)
C23 O7 K1 147.8(4)
C29 O7 K1 100.8(4)
C30 O8 C30A 42.5(6)
C31 O9 C37 111.0(6)
C31 O9 K1 131.7(4)
C37 O9 K1 115.7(5)
C38 O10 C38A 43.3(6)
C39 N6 C47 105.9(5)
C39 N6 C51 111.0(6)
C47 N6 C51 111.4(6)
C39 N6 C43 111.2(6)
C47 N6 C43 111.5(6)
C51 N6 C43 105.9(6)
O1 C1 C2 120.9(7)
O1 C1 C6 120.9(6)
C2 C1 C6 118.1(6)
C3 C2 N5A 146.6(9)
C3 C2 C1 119.5(6)
N5A C2 C1 93.9(7)
C3 C2 C38 110.6(7)
N5A C2 C38 36.0(7)
C1 C2 C38 129.9(6)
C4 C3 C2 122.3(8)
C4 C3 H3 118.9
C2 C3 H3 118.9
C3 C4 C5 120.3(7)
C3 C4 H4 119.9
C5 C4 H4 119.9
C6 C5 C4 122.8(7)
C6 C5 H5 118.6
C4 C5 H5 118.6
N1 C6 C5 137.3(7)
N1 C6 C1 105.6(6)
C5 C6 C1 117.0(6)
N1 C6 C7A 42.1(4)
C5 C6 C7A 95.5(8)
C1 C6 C7A 147.5(7)
O3 C8 C9 122.4(7)
O3 C8 C13 119.2(6)
C9 C8 C13 118.4(7)
N1A C9 C8 96.0(7)
N1A C9 C10 144.7(9)
C8 C9 C10 119.1(6)
N1A C9 C7 34.8(6)
C8 C9 C7 130.7(6)
C10 C9 C7 110.1(6)
C11 C10 C9 122.9(7)
C11 C10 H10 118.5
C9 C10 H10 118.5
C10 C11 C12 119.4(7)
C10 C11 H11 120.3
C12 C11 H11 120.3
C13 C12 C11 122.7(7)
C13 C12 H12 118.7
C11 C12 H12 118.7
C12 C13 N2 137.8(7)
C12 C13 C8 117.3(6)
N2 C13 C8 104.8(6)
C12 C13 C14A 96.3(7)
N2 C13 C14A 41.6(4)
C8 C13 C14A 146.3(7)
C16 C15 O5 121.0(6)
C16 C15 C20 121.7(6)
O5 C15 C20 117.3(5)
C15 C16 N2A 96.7(6)
C15 C16 C17 118.0(6)
N2A C16 C17 144.9(9)
C15 C16 C14 130.6(6)
N2A C16 C14 34.5(6)
C17 C16 C14 111.4(6)
C18 C17 C16 120.7(7)
C18 C17 H17 119.7
C16 C17 H17 119.7
C19 C18 C17 121.3(7)
C19 C18 H18 119.3
C17 C18 H18 119.3
C20 C19 C18 122.3(7)
C20 C19 H19 118.8
C18 C19 H19 118.8
C19 C20 N3 137.0(7)
C19 C20 C15 115.8(6)
N3 C20 C15 107.1(6)
C19 C20 C22A 96.8(8)
N3 C20 C22A 40.4(5)
C15 C20 C22A 147.5(7)
O5 C21 H21A 109.5
O5 C21 H21B 109.5
H21A C21 H21B 109.5
O5 C21 H21C 109.5
H21A C21 H21C 109.5
H21B C21 H21C 109.5
C24 C23 O7 121.7(6)
C24 C23 C28 120.6(7)
O7 C23 C28 117.7(6)
C23 C24 N3A 97.4(7)
C23 C24 C25 119.4(6)
N3A C24 C25 141.3(10)
C23 C24 C22 127.1(6)
N3A C24 C22 36.3(7)
C25 C24 C22 112.7(7)
C26 C25 C24 121.3(7)
C26 C25 H25 119.3
C24 C25 H25 119.3
C25 C26 C27 119.4(8)
C25 C26 H26 120.3
C27 C26 H26 120.3
C28 C27 C26 122.0(8)
C28 C27 H27 119.0
C26 C27 H27 119.0
C27 C28 N4 133.7(8)
C27 C28 C23 117.2(6)
N4 C28 C23 108.7(6)
C27 C28 C30A 100.1(9)
N4 C28 C30A 39.9(6)
C23 C28 C30A 139.6(12)
O7 C29 H29A 109.5
O7 C29 H29B 109.5
H29A C29 H29B 109.5
O7 C29 H29C 109.5
H29A C29 H29C 109.5
H29B C29 H29C 109.5
C32 C31 O9 119.8(6)
C32 C31 C36 121.4(6)
O9 C31 C36 118.7(6)
N4A C32 C31 95.6(7)
N4A C32 C33 145.4(9)
C31 C32 C33 118.0(6)
N4A C32 C30 35.7(7)
C31 C32 C30 130.5(6)
C33 C32 C30 111.5(7)
C34 C33 C32 121.0(8)
C34 C33 H33 119.5
C32 C33 H33 119.5
C35 C34 C33 120.4(7)
C35 C34 H34 119.8
C33 C34 H34 119.8
C36 C35 C34 121.7(7)
C36 C35 H35 119.1
C34 C35 H35 119.1
C35 C36 N5 134.0(7)
C35 C36 C31 117.2(6)
N5 C36 C31 108.7(6)
C35 C36 C38A 94.8(8)
N5 C36 C38A 40.0(6)
C31 C36 C38A 147.7(9)
O9 C37 H37A 109.5
O9 C37 H37B 109.5
H37A C37 H37B 109.5
O9 C37 H37C 109.5
H37A C37 H37C 109.5
H37B C37 H37C 109.5
N6 C39 C40 116.3(6)
N6 C39 H39A 108.2
C40 C39 H39A 108.2
N6 C39 H39B 108.2
C40 C39 H39B 108.2
H39A C39 H39B 107.4
C41 C40 C39 111.5(7)
C41 C40 H40A 109.3
C39 C40 H40A 109.3
C41 C40 H40B 109.3
C39 C40 H40B 109.3
H40A C40 H40B 108.0
C40 C41 C42 115.9(8)
C40 C41 H41A 108.3
C42 C41 H41A 108.3
C40 C41 H41B 108.3
C42 C41 H41B 108.3
H41A C41 H41B 107.4
C41 C42 H42A 109.5
C41 C42 H42B 109.5
H42A C42 H42B 109.5
C41 C42 H42C 109.5
H42A C42 H42C 109.5
H42B C42 H42C 109.5
C44 C43 N6 116.6(6)
C44 C43 H43A 108.2
N6 C43 H43A 108.2
C44 C43 H43B 108.2
N6 C43 H43B 108.2
H43A C43 H43B 107.3
C43 C44 C45 109.5(8)
C43 C44 H44A 109.8
C45 C44 H44A 109.8
C43 C44 H44B 109.8
C45 C44 H44B 109.8
H44A C44 H44B 108.2
C46A C45 C46 33(2)
C46A C45 C44 114.5(12)
C46 C45 C44 114.3(10)
C46A C45 H45A 78.7
C46 C45 H45A 108.7
C44 C45 H45A 108.7
C46A C45 H45B 131.5
C46 C45 H45B 108.7
C44 C45 H45B 108.7
H45A C45 H45B 107.6
C46A C45 H45C 109.5
C46 C45 H45C 132.3
C44 C45 H45C 108.6
H45A C45 H45C 34.9
H45B C45 H45C 74.9
C46A C45 H45D 107.7
C46 C45 H45D 77.7
C44 C45 H45D 108.8
H45A C45 H45D 134.5
H45B C45 H45D 34.9
H45C C45 H45D 107.6
C48 C47 N6 115.8(6)
C48 C47 H47A 108.3
N6 C47 H47A 108.3
C48 C47 H47B 108.3
N6 C47 H47B 108.3
H47A C47 H47B 107.4
C47 C48 C49 111.9(7)
C47 C48 H48A 109.2
C49 C48 H48A 109.2
C47 C48 H48B 109.2
C49 C48 H48B 109.2
H48A C48 H48B 107.9
C50 C49 C48 117.1(8)
C50 C49 H49A 108.0
C48 C49 H49A 108.0
C50 C49 H49B 108.0
C48 C49 H49B 108.0
H49A C49 H49B 107.3
C49 C50 H50A 109.5
C49 C50 H50B 109.5
H50A C50 H50B 109.5
C49 C50 H50C 109.5
H50A C50 H50C 109.5
H50B C50 H50C 109.5
N6 C51 C52 116.3(6)
N6 C51 H51A 108.2
C52 C51 H51A 108.2
N6 C51 H51B 108.2
C52 C51 H51B 108.2
H51A C51 H51B 107.4
C53 C52 C51 112.0(9)
C53 C52 C53A 26.2(13)
C51 C52 C53A 113.8(18)
C53 C52 H52A 109.2
C51 C52 H52A 109.2
C53A C52 H52A 127.8
C53 C52 H52B 109.2
C51 C52 H52B 109.2
C53A C52 H52B 84.7
H52A C52 H52B 107.9
C53 C52 H52C 129.9
C51 C52 H52C 108.8
C53A C52 H52C 109.1
H52A C52 H52C 82.6
H52B C52 H52C 27.6
C53 C52 H52D 85.3
C51 C52 H52D 108.8
C53A C52 H52D 108.5
H52A C52 H52D 27.0
H52B C52 H52D 129.6
H52C C52 H52D 107.7
H5W O3W H6W 76(10)
C1S O1S C1SA 41(2)
C1S O1S K1 159.6(10)
C1SA O1S K1 127(3)
O1S C1S C2S 130.1(15)
O1S C1S C3S 122.3(15)
C2S C1S C3S 101.1(14)
C1S C2S H2SA 109.5
C1S C2S H2SB 109.5
H2SA C2S H2SB 109.5
C1S C2S H2SC 109.5
H2SA C2S H2SC 109.5
H2SB C2S H2SC 109.5
C1S C3S H3SA 109.5
C1S C3S H3SB 109.5
H3SA C3S H3SB 109.5
C1S C3S H3SC 109.5
H3SA C3S H3SC 109.5
H3SB C3S H3SC 109.5
O1S C1SA C2SA 114(3)
O1S C1SA C3SA 145(3)
C2SA C1SA C3SA 101.5(16)
C1SA C2SA H2SD 109.5
C1SA C2SA H2SE 109.5
H2SD C2SA H2SE 109.5
C1SA C2SA H2SF 109.5
H2SD C2SA H2SF 109.5
H2SE C2SA H2SF 109.5
C1SA C3SA H3SD 109.5
C1SA C3SA H3SE 109.5
H3SD C3SA H3SE 109.5
C1SA C3SA H3SF 109.5
H3SD C3SA H3SF 109.5
H3SE C3SA H3SF 109.5
C4S O2S K1 153.5(8)
O2S C4S C6S 121.3(10)
O2S C4S C5S 120.8(10)
C6S C4S C5S 117.6(9)
C4S C5S H5SA 109.5
C4S C5S H5SB 109.5
H5SA C5S H5SB 109.5
C4S C5S H5SC 109.5
H5SA C5S H5SC 109.5
H5SB C5S H5SC 109.5
C4S C6S H6SA 109.5
C4S C6S H6SB 109.5
H6SA C6S H6SB 109.5
C4S C6S H6SC 109.5
H6SA C6S H6SC 109.5
H6SB C6S H6SC 109.5

loop_
_geom_bond_atom_site_label_1
_geom_bond_atom_site_label_2
_geom_bond_distance
C46 C45 1.473(17)
C46 H46A 0.9600
C46 H46B 0.9600
C46 H46C 0.9600
C46 H45D 1.5823
C46A C45 1.471(18)
C46A H46D 0.9600
C46A H46E 0.9600
C46A H46F 0.9600
C53 C52 1.512(15)
C53 C54 1.522(16)
C53 H53A 0.9700
C53 H53B 0.9700
C54 H54A 0.9600
C54 H54B 0.9600
C54 H54C 0.9600
C53A C54A 1.521(18)
C53A C52 1.68(4)
C53A H53C 0.9700
C53A H53D 0.9700
C54A H54D 0.9600
C54A H54E 0.9600
C54A H54F 0.9600
C7 O2 1.217(5)
C7 N1 1.368(5)
C7 C9 1.565(5)
C14 O4 1.217(5)
C14 N2 1.369(5)
C14 C16 1.562(5)
C22 O6 1.212(5)
C22 N3 1.372(5)
C22 C24 1.556(5)
C30 O8 1.221(4)
C30 N4 1.378(5)
C30 C32 1.561(5)
C38 O10 1.215(4)
C38 N5 1.371(5)
C38 C2 1.553(5)
N1 C6 1.361(5)
N1 H1N 0.8600
N2 C13 1.362(5)
N2 H2N 0.8600
N3 C20 1.361(5)
N3 H3N 0.8600
N4 C28 1.377(5)
N4 H4N 0.8600
N5 C36 1.369(5)
N5 H5N 0.8600
C38A O10 1.298(12)
C38A N5A 1.373(6)
C38A C36 1.552(6)
C7A O2 1.242(5)
C7A N1A 1.386(6)
C7A C6 1.577(5)
C22A O6 1.250(5)
C22A N3A 1.391(6)
C22A C20 1.580(5)
C14A O4 1.242(5)
C14A N2A 1.389(6)
C14A C13 1.577(5)
C30A O8 1.306(13)
C30A N4A 1.378(6)
C30A C28 1.554(6)
N4A C32 1.379(6)
N4A H4A 0.8600
N2A C16 1.377(6)
N2A H2A 0.8600
N3A C24 1.378(6)
N3A H3A 0.8600
N5A C2 1.386(6)
N5A H5A 0.8600
N1A C9 1.377(6)
N1A H1A 0.8600
K1 O2S 2.673(7)
K1 O3 2.676(5)
K1 O1W 2.686(7)
K1 O1S 2.708(8)
K1 O1 2.732(6)
K1 O7 3.134(5)
K1 O2W 3.159(8)
K1 O5 3.229(5)
K1 O9 3.237(5)
O1 C1 1.319(9)
O3 C8 1.313(10)
O5 C15 1.400(8)
O5 C21 1.445(9)
O7 C23 1.379(9)
O7 C29 1.446(10)
O9 C31 1.392(9)
O9 C37 1.431(10)
N6 C39 1.506(9)
N6 C47 1.511(9)
N6 C51 1.513(9)
N6 C43 1.530(9)
C1 C2 1.409(10)
C1 C6 1.503(10)
C2 C3 1.382(11)
C3 C4 1.351(11)
C3 H3 0.9300
C4 C5 1.381(10)
C4 H4 0.9300
C5 C6 1.363(10)
C5 H5 0.9300
C8 C9 1.382(10)
C8 C13 1.518(10)
C9 C10 1.390(10)
C10 C11 1.367(10)
C10 H10 0.9300
C11 C12 1.378(10)
C11 H11 0.9300
C12 C13 1.360(10)
C12 H12 0.9300
C15 C16 1.373(9)
C15 C20 1.485(10)
C16 C17 1.386(10)
C17 C18 1.374(11)
C17 H17 0.9300
C18 C19 1.369(11)
C18 H18 0.9300
C19 C20 1.350(10)
C19 H19 0.9300
C21 H21A 0.9600
C21 H21B 0.9600
C21 H21C 0.9600
C23 C24 1.359(10)
C23 C28 1.438(10)
C24 C25 1.385(10)
C25 C26 1.358(11)
C25 H25 0.9300
C26 C27 1.378(11)
C26 H26 0.9300
C27 C28 1.370(11)
C27 H27 0.9300
C29 H29A 0.9600
C29 H29B 0.9600
C29 H29C 0.9600
C31 C32 1.385(10)
C31 C36 1.443(10)
C32 C33 1.387(10)
C33 C34 1.383(11)
C33 H33 0.9300
C34 C35 1.372(11)
C34 H34 0.9300
C35 C36 1.368(10)
C35 H35 0.9300
C37 H37A 0.9600
C37 H37B 0.9600
C37 H37C 0.9600
C39 C40 1.522(10)
C39 H39A 0.9700
C39 H39B 0.9700
C40 C41 1.498(11)
C40 H40A 0.9700
C40 H40B 0.9700
C41 C42 1.499(12)
C41 H41A 0.9700
C41 H41B 0.9700
C42 H42A 0.9600
C42 H42B 0.9600
C42 H42C 0.9600
C43 C44 1.490(12)
C43 H43A 0.9700
C43 H43B 0.9700
C44 C45 1.511(12)
C44 H44A 0.9700
C44 H44B 0.9700
C45 H45A 0.9700
C45 H45B 0.9700
C45 H45C 0.9701
C45 H45D 0.9700
C47 C48 1.501(11)
C47 H47A 0.9700
C47 H47B 0.9700
C48 C49 1.508(11)
C48 H48A 0.9700
C48 H48B 0.9700
C49 C50 1.474(13)
C49 H49A 0.9700
C49 H49B 0.9700
C50 H50A 0.9600
C50 H50B 0.9600
C50 H50C 0.9600
C51 C52 1.527(11)
C51 H51A 0.9700
C51 H51B 0.9700
C52 H52A 0.9700
C52 H52B 0.9700
C52 H52C 0.9699
C52 H52D 0.9700
O3W H5W 0.850(12)
O3W H6W 0.851(12)
O1S C1S 1.144(17)
O1S C1SA 1.37(4)
C1S C2S 1.453(15)
C1S C3S 1.458(15)
C2S H2SA 0.9600
C2S H2SB 0.9600
C2S H2SC 0.9600
C3S H3SA 0.9600
C3S H3SB 0.9600
C3S H3SC 0.9600
C1SA C2SA 1.449(16)
C1SA C3SA 1.455(16)
C2SA H2SD 0.9600
C2SA H2SE 0.9600
C2SA H2SF 0.9600
C3SA H3SD 0.9600
C3SA H3SE 0.9600
C3SA H3SF 0.9600
O2S C4S 1.211(10)
C4S C6S 1.474(13)
C4S C5S 1.485(15)
C5S H5SA 0.9600
C5S H5SB 0.9600
C5S H5SC 0.9600
C6S H6SA 0.9600
C6S H6SB 0.9600
C6S H6SC 0.9600

loop_
_geom_hbond_atom_site_label_D
_geom_hbond_atom_site_label_H
_geom_hbond_atom_site_label_A
_geom_hbond_distance_DH
_geom_hbond_distance_HA
_geom_hbond_distance_DA
_geom_hbond_angle_DHA
N1 H1N O3 0.86 2.08 2.782(9) 138.8
N1 H1N O1 0.86 2.11 2.557(9) 112.1
N2 H2N O3 0.86 2.04 2.513(9) 113.4
N2 H2N O5 0.86 2.23 2.863(9) 130.9
N3 H3N O5 0.86 2.05 2.530(8) 114.4
N3 H3N O7 0.86 2.44 2.863(9) 111.4
N4 H4N O9 0.86 2.10 2.782(9) 135.5
N5 H5N O1 0.86 2.01 2.720(10) 139.0
N5 H5N O9 0.86 2.12 2.554(9) 111.1
N4A H4A O9 0.86 1.65 2.228(15) 121.6
N2A H2A O5 0.86 1.72 2.270(14) 119.3
N2A H2A O3 0.86 2.62 3.286(14) 135.1
N3A H3A O5 0.86 2.54 3.239(14) 138.8
N5A H5A O1 0.86 1.62 2.197(16) 121.7
N5A H5A O9 0.86 2.62 3.287(15) 135.1
N1A H1A O3 0.86 1.70 2.249(14) 119.3
N1A H1A O1 0.86 2.62 3.312(14) 138.6
O3W H5W O10 0.850(12) 1.89(4) 2.725(9) 166(15)
